data_7203332
loop_
_publ_author_name
'Dawe, Louise N.'
'Abedin, Tareque S. M.'
'Kelly, Timothy L.'
'Thompson, Laurence K.'
'Miller, David O.'
'Zhao, Liang'
'Wilson, Claire'
'Leech, Michael A.'
'Howard, Judith A. K.'

_publ_section_title
;
 Self-assembled polymetallic square grids ([2 ? 2] M4, [3 ? 3] M9) and
 trigonal bipyramidal clusters (M5)?structural and magnetic properties
;
_journal_issue 26
_journal_name_full 'Journal of Materials Chemistry'
_journal_page_first 2645
_journal_paper_doi 10.1039/b602595a
_journal_volume 16
_journal_year 2006
_chemical_formula_sum 'C102 H108.4 Cl10 Cu9 N66 O65.2'
_chemical_formula_weight 4228.43
_chemical_name_systematic
;
?
;
_space_group_IT_number 86
_symmetry_cell_setting tetragonal
_symmetry_space_group_name_Hall '-P 4bc'
_symmetry_space_group_name_H-M 'P 42/n :2'
_atom_sites_solution_hydrogens geom
_atom_sites_solution_primary direct
_atom_sites_solution_secondary difmap
_audit_creation_method SHELXL-97
_cell_angle_alpha 90.00
_cell_angle_beta 90.00
_cell_angle_gamma 90.00
_cell_formula_units_Z 2
_cell_length_a 20.9857(14)
_cell_length_b 20.9857(14)
_cell_length_c 17.3731(12)
_cell_measurement_reflns_used 24434
_cell_measurement_temperature 153(2)
_cell_measurement_theta_max 30.8
_cell_measurement_theta_min 3.0
_cell_volume 7651.1(9)
_computing_cell_refinement 'CrystalClear (Rigaku/MSC Inc., 2005)'
_computing_data_collection 'CrystalClear (Rigaku/MSC Inc., 2005)'
_computing_data_reduction 'CrystalClear (Rigaku/MSC Inc., 2005)'
_computing_molecular_graphics 'CrystalClear (Rigaku/MSC Inc., 2005)'
_computing_publication_material 'CrystalClear (Rigaku/MSC Inc., 2005)'
_computing_structure_refinement 'SHELXL-97 (Sheldrick, 1997)'
_computing_structure_solution 'SHELXS-97 (Sheldrick, 1990)'
_diffrn_ambient_temperature 153(2)
_diffrn_detector_area_resol_mean 14.63
_diffrn_measured_fraction_theta_full 0.891
_diffrn_measured_fraction_theta_max 0.891
_diffrn_measurement_device_type 'Rigaku Saturn'
_diffrn_measurement_method \w
_diffrn_radiation_monochromator graphite
_diffrn_radiation_source 'fine-focus sealed tube'
_diffrn_radiation_type MoK\a
_diffrn_radiation_wavelength 0.71070
_diffrn_reflns_av_R_equivalents 0.0535
_diffrn_reflns_av_sigmaI/netI 0.0350
_diffrn_reflns_limit_h_max 30
_diffrn_reflns_limit_h_min -30
_diffrn_reflns_limit_k_max 30
_diffrn_reflns_limit_k_min -21
_diffrn_reflns_limit_l_max 24
_diffrn_reflns_limit_l_min -24
_diffrn_reflns_number 75957
_diffrn_reflns_theta_full 30.97
_diffrn_reflns_theta_max 30.97
_diffrn_reflns_theta_min 2.99
_exptl_absorpt_coefficient_mu 1.517
_exptl_absorpt_correction_T_max 0.8280
_exptl_absorpt_correction_T_min 0.7611
_exptl_absorpt_correction_type numerical
_exptl_crystal_colour Brown
_exptl_crystal_density_diffrn 1.834
_exptl_crystal_density_method 'not measured'
_exptl_crystal_description Prism
_exptl_crystal_F_000 4270.00
_exptl_crystal_size_max 0.17
_exptl_crystal_size_mid 0.11
_exptl_crystal_size_min 0.09
_refine_diff_density_max 1.157
_refine_diff_density_min -1.405
_refine_diff_density_rms 0.119
_refine_ls_extinction_coef 0.00010(12)
_refine_ls_extinction_expression Fc^*^=kFc[1+0.001xFc^2^\l^3^/sin(2\q)]^-1/4^
_refine_ls_extinction_method SHELXL
_refine_ls_goodness_of_fit_ref 1.254
_refine_ls_hydrogen_treatment constr
_refine_ls_matrix_type full
_refine_ls_number_parameters 567
_refine_ls_number_reflns 10853
_refine_ls_number_restraints 0
_refine_ls_restrained_S_all 1.254
_refine_ls_R_factor_all 0.1127
_refine_ls_R_factor_gt 0.1023
_refine_ls_shift/su_max 0.000
_refine_ls_shift/su_mean 0.000
_refine_ls_structure_factor_coef Fsqd
_refine_ls_weighting_details 'calc w=1/[\s^2^(Fo^2^)+(0.0910P)^2^+23.3167P] where P=(Fo^2^+2Fc^2^)/3'
_refine_ls_weighting_scheme calc
_refine_ls_wR_factor_gt 0.2406
_refine_ls_wR_factor_ref 0.2479
_reflns_number_gt 9809
_reflns_number_total 10853
_reflns_threshold_expression >2sigma(I)
_cod_data_source_file b602595a.txt
_cod_data_source_block shelxl(8)
_cod_original_sg_symbol_H-M 'P 42/n'
_cod_original_formula_sum 'C102 H108.40 Cl10 Cu9 N66 O65.20'
_cod_database_code 7203332

loop_
_symmetry_equiv_pos_as_xyz
'x, y, z'
'-y, x+1/2, z+1/2'
'-x+1/2, -y+1/2, z'
'y+1/2, -x, z+1/2'
'-x, -y, -z'
'y, -x-1/2, -z-1/2'
'x-1/2, y-1/2, -z'
'-y-1/2, x, -z-1/2'

loop_
_atom_site_label
_atom_site_type_symbol
_atom_site_fract_x
_atom_site_fract_y
_atom_site_fract_z
_atom_site_U_iso_or_equiv
_atom_site_adp_type
_atom_site_occupancy
_atom_site_symmetry_multiplicity
_atom_site_calc_flag
_atom_site_refinement_flags
_atom_site_disorder_assembly
_atom_site_disorder_group
Cu1 Cu 0.19990(3) 0.51767(3) 0.19717(4) 0.03561(18) Uani 1 1 d . . .
Cu2 Cu 0.35875(3) 0.40799(3) 0.22252(3) 0.03125(17) Uani 1 1 d . . .
Cu3 Cu 0.2500 0.2500 0.2500 0.0299(3) Uani 1 4 d S . .
Cl1 Cl 0.54082(9) 0.22051(8) -0.07869(11) 0.0612(4) Uani 1 1 d . . .
Cl2 Cl 0.59979(8) 0.43593(7) 0.04861(9) 0.0503(4) Uani 1 1 d . . .
Cl3 Cl 0.7937(2) 0.6074(2) 0.1909(3) 0.0685(9) Uiso 0.50 1 d P . .
O1 O 0.27649(17) 0.46029(17) 0.1684(2) 0.0354(8) Uani 1 1 d . . .
O2 O 0.44370(19) 0.33930(19) 0.2175(2) 0.0408(8) Uani 1 1 d . . .
O3 O 0.30653(16) 0.33602(16) 0.2750(2) 0.0324(7) Uani 1 1 d . . .
O4 O 0.5587(3) 0.2612(4) -0.0255(3) 0.085(2) Uani 1 1 d . . .
O5 O 0.5295(5) 0.2523(4) -0.1510(4) 0.122(3) Uani 1 1 d . . .
O6 O 0.5902(3) 0.1744(3) -0.0865(5) 0.105(3) Uani 1 1 d . . .
O7 O 0.4824(3) 0.1906(3) -0.0549(3) 0.0700(14) Uani 1 1 d . . .
O8 O 0.6228(3) 0.3791(2) 0.0867(3) 0.0625(13) Uani 1 1 d . . .
O9 O 0.5349(2) 0.4259(3) 0.0264(3) 0.0694(14) Uani 1 1 d . . .
O10 O 0.6033(3) 0.4888(2) 0.1003(3) 0.0705(15) Uani 1 1 d . . .
O11 O 0.6380(2) 0.4491(2) -0.0175(3) 0.0593(12) Uani 1 1 d . . .
O12 O 0.8365(6) 0.6081(6) 0.2558(8) 0.088(4) Uiso 0.50 1 d P . .
O13 O 0.7368(16) 0.5776(17) 0.2141(19) 0.224(13) Uiso 0.50 1 d P . .
O14 O 0.8272(6) 0.6041(6) 0.1234(7) 0.068(3) Uiso 0.50 1 d P . .
O15 O 0.7518(14) 0.6583(13) 0.1874(16) 0.181(9) Uiso 0.50 1 d P . .
O16 O 0.3534(11) 0.3141(11) -0.3249(14) 0.150(7) Uiso 0.50 1 d P . .
O17 O 0.3749(13) 0.2634(13) -0.2412(16) 0.103(7) Uiso 0.30 1 d P . .
O18 O 0.4305(7) 0.3198(7) -0.3633(9) 0.092(4) Uiso 0.50 1 d P . .
O19 O 0.7603(5) 0.3510(5) 0.0717(6) 0.090(3) Uiso 0.70 1 d P . .
O20 O 0.8232(11) 0.3925(11) 0.0472(14) 0.126(7) Uiso 0.40 1 d P . .
O21 O 0.7812(6) 0.4161(6) 0.0933(8) 0.101(4) Uiso 0.60 1 d P . .
O22 O 0.7545(13) 0.4490(13) 0.1353(17) 0.108(8) Uiso 0.30 1 d P . .
N1 N 0.1055(2) 0.5508(2) 0.1873(3) 0.0399(10) Uani 1 1 d . . .
N2 N 0.0175(2) 0.5420(3) 0.1012(3) 0.0457(11) Uani 1 1 d . . .
N3 N 0.1003(2) 0.4771(3) 0.0000(3) 0.0481(12) Uani 1 1 d . . .
H4 H 0.1260 0.4557 -0.0306 0.058 Uiso 1 1 calc R . .
H5 H 0.0609 0.4852 -0.0145 0.058 Uiso 1 1 calc R . .
N4 N 0.1769(2) 0.4883(2) 0.0962(3) 0.0352(9) Uani 1 1 d . . .
N5 N 0.2205(2) 0.4533(2) 0.0534(3) 0.0361(9) Uani 1 1 d . . .
N6 N 0.36469(19) 0.38156(19) 0.1126(2) 0.0303(8) Uani 1 1 d . . .
N7 N 0.2529(2) 0.6094(2) 0.1781(3) 0.0446(11) Uani 1 1 d . . .
N8 N 0.3060(3) 0.6884(3) 0.2526(4) 0.0540(13) Uani 1 1 d . . .
N9 N 0.2675(3) 0.6290(3) 0.3821(3) 0.0513(12) Uani 1 1 d . . .
H12 H 0.2583 0.6098 0.4257 0.062 Uiso 1 1 calc R . .
H13 H 0.2870 0.6661 0.3824 0.062 Uiso 1 1 calc R . .
N10 N 0.2232(2) 0.5482(2) 0.3038(3) 0.0347(9) Uani 1 1 d . . .
N11 N 0.2060(2) 0.5109(2) 0.3667(2) 0.0343(9) Uani 1 1 d . . .
H21 H 0.2075 0.5224 0.4141 0.041 Uiso 1 1 d . . .
N12 N 0.4148(2) 0.4911(2) 0.2142(2) 0.0339(9) Uani 1 1 d . . .
N13 N 0.4360(3) 0.5825(2) 0.2925(3) 0.0466(12) Uani 1 1 d . . .
N14 N 0.3811(2) 0.5172(2) 0.4154(3) 0.0432(11) Uani 1 1 d . . .
H17 H 0.3635 0.4967 0.4542 0.052 Uiso 1 1 calc R . .
H18 H 0.3983 0.5550 0.4228 0.052 Uiso 1 1 calc R . .
N15 N 0.35776(19) 0.43558(19) 0.3271(2) 0.0319(8) Uani 1 1 d . . .
N16 N 0.3296(2) 0.39807(19) 0.3831(2) 0.0315(8) Uani 1 1 d . . .
N17 N 0.2500 0.2500 0.1386(3) 0.0282(11) Uani 1 2 d S . .
C1 C 0.0690(3) 0.5823(3) 0.2376(4) 0.0523(15) Uani 1 1 d . . .
H1 H 0.0868 0.5961 0.2850 0.063 Uiso 1 1 calc R . .
C2 C 0.0059(3) 0.5949(4) 0.2217(4) 0.062(2) Uani 1 1 d . . .
H2 H -0.0199 0.6177 0.2572 0.074 Uiso 1 1 calc R . .
C3 C -0.0185(3) 0.5734(4) 0.1529(4) 0.0569(17) Uani 1 1 d . . .
H3 H -0.0622 0.5810 0.1416 0.068 Uiso 1 1 calc R . .
C4 C 0.0780(3) 0.5326(3) 0.1211(3) 0.0398(11) Uani 1 1 d . . .
C5 C 0.1208(3) 0.4969(3) 0.0679(3) 0.0376(11) Uani 1 1 d . . .
C6 C 0.2699(2) 0.4421(2) 0.0979(3) 0.0338(10) Uani 1 1 d . . .
C7 C 0.3218(2) 0.4042(2) 0.0630(3) 0.0323(10) Uani 1 1 d . . .
C8 C 0.3271(3) 0.3927(3) -0.0159(3) 0.0383(11) Uani 1 1 d . . .
H6 H 0.2961 0.4088 -0.0507 0.046 Uiso 1 1 calc R . .
C9 C 0.3784(3) 0.3575(3) -0.0427(3) 0.0409(12) Uani 1 1 d . . .
H7 H 0.3831 0.3494 -0.0963 0.049 Uiso 1 1 calc R . .
C10 C 0.4223(3) 0.3343(3) 0.0086(3) 0.0396(11) Uani 1 1 d . . .
H8 H 0.4576 0.3100 -0.0090 0.048 Uiso 1 1 calc R . .
C11 C 0.4146(2) 0.3470(2) 0.0870(3) 0.0312(9) Uani 1 1 d . . .
C12 C 0.4575(2) 0.3262(2) 0.1499(3) 0.0333(10) Uani 1 1 d . . .
C13 C 0.2719(3) 0.6383(3) 0.1135(4) 0.0575(17) Uani 1 1 d . . .
H9 H 0.2594 0.6213 0.0651 0.069 Uiso 1 1 calc R . .
C14 C 0.3090(4) 0.6923(4) 0.1158(5) 0.072(2) Uani 1 1 d . . .
H10 H 0.3240 0.7118 0.0699 0.087 Uiso 1 1 calc R . .
C15 C 0.3233(4) 0.7166(4) 0.1861(5) 0.074(2) Uani 1 1 d . . .
H11 H 0.3467 0.7553 0.1886 0.089 Uiso 1 1 calc R . .
C16 C 0.2713(3) 0.6364(3) 0.2444(4) 0.0416(12) Uani 1 1 d . . .
C17 C 0.2518(3) 0.6020(2) 0.3158(3) 0.0369(11) Uani 1 1 d . . .
C18 C 0.4434(3) 0.5192(3) 0.1546(3) 0.0427(12) Uani 1 1 d . . .
H14 H 0.4466 0.4972 0.1070 0.051 Uiso 1 1 calc R . .
C19 C 0.4683(3) 0.5800(3) 0.1610(4) 0.0535(15) Uani 1 1 d . . .
H15 H 0.4887 0.5999 0.1185 0.064 Uiso 1 1 calc R . .
C20 C 0.4626(4) 0.6108(3) 0.2309(4) 0.0565(17) Uani 1 1 d . . .
H16 H 0.4780 0.6532 0.2356 0.068 Uiso 1 1 calc R . .
C21 C 0.4127(3) 0.5244(2) 0.2806(3) 0.0369(11) Uani 1 1 d . . .
C22 C 0.3816(2) 0.4912(2) 0.3458(3) 0.0344(10) Uani 1 1 d . . .
C23 C 0.3066(2) 0.3478(2) 0.3489(3) 0.0304(9) Uani 1 1 d . . .
C24 C 0.2500 0.2500 -0.0197(4) 0.0403(16) Uani 1 2 d S . .
H19 H 0.2500 0.2500 -0.0744 0.048 Uiso 1 2 calc SR . .
C25 C 0.2001(2) 0.2788(2) 0.0209(3) 0.0346(10) Uani 1 1 d . . .
H20 H 0.1659 0.2988 -0.0057 0.042 Uiso 1 1 calc R . .
C26 C 0.2016(2) 0.2776(2) 0.0997(3) 0.0308(9) Uani 1 1 d . . .

loop_
_atom_site_aniso_label
_atom_site_aniso_U_11
_atom_site_aniso_U_22
_atom_site_aniso_U_33
_atom_site_aniso_U_23
_atom_site_aniso_U_13
_atom_site_aniso_U_12
Cu1 0.0360(3) 0.0365(3) 0.0343(3) 0.0003(2) -0.0019(3) 0.0026(2)
Cu2 0.0337(3) 0.0312(3) 0.0289(3) -0.0026(2) 0.0001(2) -0.0031(2)
Cu3 0.0287(3) 0.0287(3) 0.0323(6) 0.000 0.000 0.000
Cl1 0.0710(11) 0.0485(8) 0.0641(11) 0.0019(8) 0.0134(9) 0.0014(7)
Cl2 0.0577(9) 0.0495(8) 0.0435(7) -0.0026(6) 0.0065(6) -0.0119(6)
O1 0.0377(18) 0.0369(18) 0.0317(18) -0.0028(14) -0.0017(15) 0.0013(14)
O2 0.043(2) 0.047(2) 0.0330(19) -0.0026(16) -0.0008(16) 0.0056(17)
O3 0.0324(17) 0.0330(17) 0.0318(17) -0.0047(14) 0.0005(14) -0.0037(13)
O4 0.058(3) 0.158(6) 0.038(3) -0.001(3) 0.013(2) 0.035(3)
O5 0.196(9) 0.101(5) 0.069(4) 0.043(4) -0.031(5) -0.053(5)
O6 0.080(4) 0.065(4) 0.171(8) -0.033(4) 0.041(5) 0.002(3)
O7 0.063(3) 0.081(4) 0.066(3) 0.004(3) 0.007(3) -0.002(3)
O8 0.075(3) 0.052(3) 0.060(3) 0.004(2) 0.005(3) -0.008(2)
O9 0.057(3) 0.085(4) 0.067(3) -0.001(3) 0.008(3) -0.016(3)
O10 0.108(4) 0.053(3) 0.050(3) -0.007(2) 0.003(3) -0.010(3)
O11 0.052(3) 0.077(3) 0.049(3) 0.004(2) 0.012(2) -0.010(2)
N1 0.041(2) 0.046(2) 0.033(2) 0.0006(19) -0.0045(18) 0.0067(19)
N2 0.039(2) 0.058(3) 0.040(2) -0.003(2) -0.004(2) 0.010(2)
N3 0.036(2) 0.068(3) 0.040(3) -0.007(2) -0.006(2) 0.008(2)
N4 0.032(2) 0.040(2) 0.033(2) -0.0002(18) -0.0011(17) 0.0038(17)
N5 0.029(2) 0.044(2) 0.035(2) 0.0009(18) -0.0005(17) 0.0011(17)
N6 0.0325(19) 0.0309(19) 0.0275(19) -0.0018(15) 0.0016(16) -0.0059(15)
N7 0.051(3) 0.040(2) 0.042(3) -0.001(2) 0.002(2) -0.006(2)
N8 0.059(3) 0.042(3) 0.061(3) 0.002(2) 0.001(3) -0.011(2)
N9 0.068(3) 0.044(3) 0.042(3) -0.001(2) -0.004(2) -0.006(2)
N10 0.036(2) 0.035(2) 0.033(2) 0.0002(17) 0.0012(17) -0.0013(17)
N11 0.039(2) 0.036(2) 0.028(2) -0.0013(16) -0.0025(17) 0.0010(17)
N12 0.037(2) 0.032(2) 0.033(2) -0.0014(16) -0.0006(17) -0.0062(16)
N13 0.062(3) 0.034(2) 0.044(3) 0.000(2) 0.002(2) -0.014(2)
N14 0.057(3) 0.039(2) 0.034(2) -0.0050(19) 0.002(2) -0.010(2)
N15 0.034(2) 0.0309(19) 0.031(2) -0.0034(16) 0.0008(16) -0.0034(16)
N16 0.039(2) 0.0303(19) 0.0253(19) -0.0003(15) 0.0000(16) -0.0031(16)
N17 0.026(2) 0.029(3) 0.030(3) 0.000 0.000 -0.001(2)
C1 0.057(4) 0.066(4) 0.035(3) -0.006(3) -0.005(3) 0.019(3)
C2 0.052(4) 0.087(5) 0.047(4) -0.019(3) -0.006(3) 0.027(4)
C3 0.047(3) 0.075(4) 0.048(4) -0.005(3) -0.007(3) 0.017(3)
C4 0.036(3) 0.044(3) 0.039(3) 0.003(2) -0.003(2) 0.001(2)
C5 0.038(3) 0.045(3) 0.030(2) 0.005(2) -0.001(2) 0.006(2)
C6 0.037(2) 0.033(2) 0.031(2) -0.0001(19) -0.0013(19) -0.0029(19)
C7 0.032(2) 0.031(2) 0.034(2) 0.0000(19) -0.0019(19) -0.0051(18)
C8 0.039(3) 0.044(3) 0.032(3) -0.004(2) -0.001(2) -0.005(2)
C9 0.039(3) 0.052(3) 0.031(2) -0.006(2) 0.001(2) -0.001(2)
C10 0.036(3) 0.046(3) 0.037(3) -0.010(2) 0.001(2) -0.001(2)
C11 0.033(2) 0.033(2) 0.028(2) -0.0011(18) 0.0002(18) -0.0049(18)
C12 0.033(2) 0.035(2) 0.032(2) -0.0042(19) 0.0025(19) -0.0054(18)
C13 0.066(4) 0.061(4) 0.046(4) 0.001(3) 0.012(3) -0.009(3)
C14 0.094(6) 0.073(5) 0.050(4) 0.010(4) 0.016(4) -0.023(4)
C15 0.082(6) 0.060(4) 0.081(6) 0.005(4) 0.010(5) -0.033(4)
C16 0.044(3) 0.036(3) 0.045(3) -0.001(2) 0.001(2) -0.001(2)
C17 0.043(3) 0.033(2) 0.034(3) -0.001(2) -0.003(2) 0.001(2)
C18 0.048(3) 0.045(3) 0.036(3) 0.000(2) 0.000(2) -0.007(2)
C19 0.056(4) 0.058(4) 0.046(3) 0.009(3) 0.004(3) -0.017(3)
C20 0.070(4) 0.046(3) 0.053(4) 0.003(3) -0.002(3) -0.021(3)
C21 0.043(3) 0.033(2) 0.035(3) 0.000(2) -0.001(2) -0.002(2)
C22 0.038(2) 0.031(2) 0.034(2) -0.0004(19) -0.002(2) -0.0021(19)
C23 0.029(2) 0.031(2) 0.031(2) -0.0002(18) -0.0004(18) 0.0013(17)
C24 0.043(4) 0.047(4) 0.031(4) 0.000 0.000 0.000(3)
C25 0.035(2) 0.036(2) 0.032(2) 0.000(2) -0.005(2) 0.0010(19)
C26 0.027(2) 0.031(2) 0.034(2) 0.0033(19) -0.0028(18) -0.0034(17)

loop_
_atom_type_symbol
_atom_type_description
_atom_type_scat_dispersion_real
_atom_type_scat_dispersion_imag
_atom_type_scat_source
C C 0.0033 0.0016 'International Tables Vol C Tables 4.2.6.8 and 6.1.1.4'
H H 0.0000 0.0000 'International Tables Vol C Tables 4.2.6.8 and 6.1.1.4'
Cl Cl 0.1484 0.1585 'International Tables Vol C Tables 4.2.6.8 and 6.1.1.4'
Cu Cu 0.3201 1.2651 'International Tables Vol C Tables 4.2.6.8 and 6.1.1.4'
N N 0.0061 0.0033 'International Tables Vol C Tables 4.2.6.8 and 6.1.1.4'
O O 0.0106 0.0060 'International Tables Vol C Tables 4.2.6.8 and 6.1.1.4'

loop_
_geom_angle_atom_site_label_1
_geom_angle_atom_site_label_2
_geom_angle_atom_site_label_3
_geom_angle
_geom_angle_site_symmetry_1
_geom_angle_site_symmetry_3
_geom_angle_publ_flag
N4 Cu1 N10 179.40(19) . . ?
N4 Cu1 O1 77.74(16) . . ?
N10 Cu1 O1 102.55(16) . . ?
N4 Cu1 N1 78.23(18) . . ?
N10 Cu1 N1 101.40(18) . . ?
O1 Cu1 N1 154.55(17) . . ?
N4 Cu1 N7 105.35(19) . . ?
N10 Cu1 N7 75.16(18) . . ?
O1 Cu1 N7 94.51(17) . . ?
N1 Cu1 N7 99.83(19) . . ?
N4 Cu1 O2 106.39(17) . 8_656 ?
N10 Cu1 O2 73.09(16) . 8_656 ?
O1 Cu1 O2 92.32(15) . 8_656 ?
N1 Cu1 O2 86.49(17) . 8_656 ?
N7 Cu1 O2 148.25(16) . 8_656 ?
N15 Cu2 N6 176.69(17) . . ?
N15 Cu2 O3 78.28(15) . . ?
N6 Cu2 O3 104.55(15) . . ?
N15 Cu2 N12 79.63(17) . . ?
N6 Cu2 N12 97.46(16) . . ?
O3 Cu2 N12 157.80(15) . . ?
N15 Cu2 O1 103.97(16) . . ?
N6 Cu2 O1 77.50(15) . . ?
O3 Cu2 O1 97.65(14) . . ?
N12 Cu2 O1 89.79(15) . . ?
N15 Cu2 O2 103.60(16) . . ?
N6 Cu2 O2 74.95(15) . . ?
O3 Cu2 O2 88.26(14) . . ?
N12 Cu2 O2 94.79(16) . . ?
O1 Cu2 O2 152.43(13) . . ?
N17 Cu3 N17 180.0 6_566 . ?
N17 Cu3 O3 78.64(9) 6_566 . ?
N17 Cu3 O3 101.36(9) . . ?
N17 Cu3 O3 78.64(9) 6_566 3 ?
N17 Cu3 O3 101.36(9) . 3 ?
O3 Cu3 O3 157.29(18) . 3 ?
N17 Cu3 O3 101.36(9) 6_566 8_656 ?
N17 Cu3 O3 78.64(9) . 8_656 ?
O3 Cu3 O3 92.22(3) . 8_656 ?
O3 Cu3 O3 92.23(4) 3 8_656 ?
N17 Cu3 O3 101.36(9) 6_566 6_566 ?
N17 Cu3 O3 78.64(9) . 6_566 ?
O3 Cu3 O3 92.22(4) . 6_566 ?
O3 Cu3 O3 92.22(3) 3 6_566 ?
O3 Cu3 O3 157.28(18) 8_656 6_566 ?
O4 Cl1 O6 107.5(4) . . ?
O4 Cl1 O7 109.0(4) . . ?
O6 Cl1 O7 110.6(4) . . ?
O4 Cl1 O5 111.0(4) . . ?
O6 Cl1 O5 110.5(6) . . ?
O7 Cl1 O5 108.2(4) . . ?
O11 Cl2 O10 109.1(3) . . ?
O11 Cl2 O9 110.3(3) . . ?
O10 Cl2 O9 109.4(4) . . ?
O11 Cl2 O8 109.9(3) . . ?
O10 Cl2 O8 109.6(3) . . ?
O9 Cl2 O8 108.6(3) . . ?
O16 Cl3 O18 97.2(16) 4_565 4_565 ?
O16 Cl3 O14 64.7(14) 4_565 . ?
O18 Cl3 O14 33.2(7) 4_565 . ?
O16 Cl3 O15 67.2(15) 4_565 . ?
O18 Cl3 O15 133.1(14) 4_565 . ?
O14 Cl3 O15 109.2(13) . . ?
O16 Cl3 O17 102.5(19) 4_565 4_565 ?
O18 Cl3 O17 159.2(14) 4_565 4_565 ?
O14 Cl3 O17 167.2(13) . 4_565 ?
O15 Cl3 O17 62.7(14) . 4_565 ?
O16 Cl3 O13 147(2) 4_565 . ?
O18 Cl3 O13 106.4(16) 4_565 . ?
O14 Cl3 O13 131.2(15) . . ?
O15 Cl3 O13 79.4(16) . . ?
O17 Cl3 O13 59.1(15) 4_565 . ?
O16 Cl3 O12 86.4(15) 4_565 . ?
O18 Cl3 O12 107.4(9) 4_565 . ?
O14 Cl3 O12 110.5(8) . . ?
O15 Cl3 O12 114.9(13) . . ?
O17 Cl3 O12 67.6(12) 4_565 . ?
O13 Cl3 O12 108.0(15) . . ?
C6 O1 Cu1 108.6(3) . . ?
C6 O1 Cu2 109.5(3) . . ?
Cu1 O1 Cu2 141.13(18) . . ?
C12 O2 Cu2 110.9(3) . . ?
C12 O2 Cu1 111.9(3) . 6_566 ?
Cu2 O2 Cu1 136.50(18) . 6_566 ?
C23 O3 Cu2 107.0(3) . . ?
C23 O3 Cu3 110.4(3) . . ?
Cu2 O3 Cu3 142.53(17) . . ?
Cl3 O12 O17 54.7(11) . 4_565 ?
Cl3 O12 O16 34.9(8) . 4_565 ?
O17 O12 O16 69.4(14) 4_565 4_565 ?
O17 O13 Cl3 59.8(19) 4_565 . ?
O17 O13 O15 52.4(17) 4_565 . ?
Cl3 O13 O15 49.7(14) . . ?
O18 O14 O16 113(2) 4_565 4_565 ?
O18 O14 Cl3 72.0(16) 4_565 . ?
O16 O14 Cl3 42.4(11) 4_565 . ?
O16 O15 Cl3 41.4(13) 4_565 . ?
O16 O15 O17 83(2) 4_565 4_565 ?
Cl3 O15 O17 58.9(15) . 4_565 ?
O16 O15 O13 92(2) 4_565 . ?
Cl3 O15 O13 50.9(13) . . ?
O17 O15 O13 49.3(15) 4_565 . ?
Cl3 O16 O14 72.8(16) 2_644 2_644 ?
Cl3 O16 O15 71.4(19) 2_644 2_644 ?
O14 O16 O15 116(2) 2_644 2_644 ?
Cl3 O16 O12 58.7(13) 2_644 2_644 ?
O14 O16 O12 100.8(16) 2_644 2_644 ?
O15 O16 O12 103(2) 2_644 2_644 ?
Cl3 O16 O18 49.7(12) 2_644 . ?
O14 O16 O18 24.0(8) 2_644 . ?
O15 O16 O18 107(2) 2_644 . ?
O12 O16 O18 81.7(12) 2_644 . ?
O13 O17 Cl3 61.0(18) 2_644 2_644 ?
O13 O17 O15 78(2) 2_644 2_644 ?
Cl3 O17 O15 58.5(16) 2_644 2_644 ?
O13 O17 O12 102(2) 2_644 2_644 ?
Cl3 O17 O12 57.8(12) 2_644 2_644 ?
O15 O17 O12 104(2) 2_644 2_644 ?
O14 O18 Cl3 74.7(16) 2_644 2_644 ?
O14 O18 O16 42.7(15) 2_644 . ?
Cl3 O18 O16 33.1(8) 2_644 . ?
O21 O19 O20 48.5(9) . . ?
O21 O20 O19 59.5(12) . . ?
O22 O21 O20 163(2) . . ?
O22 O21 O19 124.6(18) . . ?
O20 O21 O19 72.1(13) . . ?
C1 N1 C4 117.0(5) . . ?
C1 N1 Cu1 130.5(4) . . ?
C4 N1 Cu1 112.4(4) . . ?
C4 N2 C3 115.7(5) . . ?
C5 N4 N5 118.2(4) . . ?
C5 N4 Cu1 122.2(4) . . ?
N5 N4 Cu1 119.6(3) . . ?
C6 N5 N4 107.4(4) . . ?
C7 N6 C11 120.2(4) . . ?
C7 N6 Cu2 118.5(3) . . ?
C11 N6 Cu2 120.9(3) . . ?
C13 N7 C16 116.3(5) . . ?
C13 N7 Cu1 131.3(4) . . ?
C16 N7 Cu1 112.2(4) . . ?
C16 N8 C15 114.8(6) . . ?
C17 N10 N11 118.9(4) . . ?
C17 N10 Cu1 122.4(4) . . ?
N11 N10 Cu1 118.6(3) . . ?
C12 N11 N10 115.6(4) 8_656 . ?
C18 N12 C21 116.7(5) . . ?
C18 N12 Cu2 132.0(4) . . ?
C21 N12 Cu2 110.6(3) . . ?
C21 N13 C20 115.8(5) . . ?
C22 N15 N16 119.8(4) . . ?
C22 N15 Cu2 120.1(4) . . ?
N16 N15 Cu2 120.1(3) . . ?
C23 N16 N15 107.4(4) . . ?
C26 N17 C26 120.1(6) . 3 ?
C26 N17 Cu3 120.0(3) . . ?
C26 N17 Cu3 120.0(3) 3 . ?
N1 C1 C2 121.0(6) . . ?
C3 C2 C1 118.0(6) . . ?
N2 C3 C2 122.1(6) . . ?
N2 C4 N1 126.3(5) . . ?
N2 C4 C5 119.1(5) . . ?
N1 C4 C5 114.6(5) . . ?
N4 C5 N3 126.4(5) . . ?
N4 C5 C4 112.6(5) . . ?
N3 C5 C4 121.0(5) . . ?
O1 C6 N5 126.1(5) . . ?
O1 C6 C7 118.1(4) . . ?
N5 C6 C7 115.8(4) . . ?
N6 C7 C8 121.2(5) . . ?
N6 C7 C6 115.1(4) . . ?
C8 C7 C6 123.7(5) . . ?
C9 C8 C7 119.0(5) . . ?
C10 C9 C8 119.5(5) . . ?
C9 C10 C11 119.3(5) . . ?
N6 C11 C10 120.9(5) . . ?
N6 C11 C12 112.7(4) . . ?
C10 C11 C12 126.4(5) . . ?
O2 C12 N11 120.7(5) . 6_566 ?
O2 C12 C11 119.5(5) . . ?
N11 C12 C11 119.8(4) 6_566 . ?
N7 C13 C14 121.2(7) . . ?
C15 C14 C13 117.4(7) . . ?
N8 C15 C14 123.2(7) . . ?
N8 C16 N7 126.9(6) . . ?
N8 C16 C17 117.5(5) . . ?
N7 C16 C17 115.6(5) . . ?
N10 C17 N9 128.8(5) . . ?
N10 C17 C16 114.5(5) . . ?
N9 C17 C16 116.7(5) . . ?
N12 C18 C19 121.0(6) . . ?
C20 C19 C18 118.0(6) . . ?
N13 C20 C19 121.9(6) . . ?
N13 C21 N12 126.5(5) . . ?
N13 C21 C22 118.5(5) . . ?
N12 C21 C22 115.1(4) . . ?
N15 C22 N14 126.0(5) . . ?
N15 C22 C21 113.5(5) . . ?
N14 C22 C21 120.4(5) . . ?
N16 C23 O3 126.9(4) . . ?
N16 C23 C26 116.0(4) . 6_566 ?
O3 C23 C26 117.0(4) . 6_566 ?
C25 C24 C25 119.5(7) . 3 ?
C26 C25 C24 118.6(5) . . ?
N17 C26 C25 121.6(5) . . ?
N17 C26 C23 113.4(4) . 8_656 ?
C25 C26 C23 125.0(4) . 8_656 ?

loop_
_geom_bond_atom_site_label_1
_geom_bond_atom_site_label_2
_geom_bond_distance
_geom_bond_site_symmetry_2
_geom_bond_publ_flag
Cu1 N4 1.920(4) . ?
Cu1 N10 2.020(4) . ?
Cu1 O1 2.070(4) . ?
Cu1 N1 2.106(5) . ?
Cu1 N7 2.248(5) . ?
Cu1 O2 2.298(4) 8_656 ?
Cu2 N15 1.908(4) . ?
Cu2 N6 1.993(4) . ?
Cu2 O3 2.077(3) . ?
Cu2 N12 2.109(4) . ?
Cu2 O1 2.251(4) . ?
Cu2 O2 2.294(4) . ?
Cu3 N17 1.936(6) 6_566 ?
Cu3 N17 1.936(6) . ?
Cu3 O3 2.203(3) . ?
Cu3 O3 2.203(3) 3 ?
Cu3 O3 2.203(3) 8_656 ?
Cu3 O3 2.203(3) 6_566 ?
Cl1 O4 1.313(7) . ?
Cl1 O6 1.425(6) . ?
Cl1 O7 1.438(6) . ?
Cl1 O5 1.441(6) . ?
Cl2 O11 1.427(5) . ?
Cl2 O10 1.430(5) . ?
Cl2 O9 1.432(5) . ?
Cl2 O8 1.446(5) . ?
Cl3 O16 0.97(2) 4_565 ?
Cl3 O18 1.350(15) 4_565 ?
Cl3 O14 1.369(13) . ?
Cl3 O15 1.38(3) . ?
Cl3 O17 1.39(3) 4_565 ?
Cl3 O13 1.41(3) . ?
Cl3 O12 1.442(14) . ?
O1 C6 1.290(6) . ?
O2 C12 1.241(6) . ?
O2 Cu1 2.298(4) 6_566 ?
O3 C23 1.307(6) . ?
O12 O17 1.58(3) 4_565 ?
O12 O16 1.68(3) 4_565 ?
O13 O17 1.38(4) 4_565 ?
O13 O15 1.78(4) . ?
O14 O18 0.778(16) 4_565 ?
O14 O16 1.30(2) 4_565 ?
O15 O16 1.35(3) 4_565 ?
O15 O17 1.44(3) 4_565 ?
O16 Cl3 0.97(2) 2_644 ?
O16 O14 1.30(2) 2_644 ?
O16 O15 1.35(3) 2_644 ?
O16 O12 1.68(3) 2_644 ?
O16 O18 1.75(3) . ?
O17 O13 1.38(4) 2_644 ?
O17 Cl3 1.39(3) 2_644 ?
O17 O15 1.44(3) 2_644 ?
O17 O12 1.58(3) 2_644 ?
O18 O14 0.778(16) 2_644 ?
O18 Cl3 1.349(15) 2_644 ?
O19 O21 1.484(15) . ?
O19 O20 1.64(2) . ?
O20 O21 1.29(2) . ?
O21 O22 1.15(3) . ?
N1 C1 1.336(7) . ?
N1 C4 1.342(7) . ?
N2 C4 1.331(7) . ?
N2 C3 1.347(8) . ?
N3 C5 1.322(7) . ?
N4 C5 1.290(7) . ?
N4 N5 1.388(6) . ?
N5 C6 1.314(6) . ?
N6 C7 1.334(6) . ?
N6 C11 1.350(6) . ?
N7 C13 1.337(8) . ?
N7 C16 1.340(8) . ?
N8 C16 1.320(7) . ?
N8 C15 1.346(10) . ?
N9 C17 1.324(7) . ?
N10 C17 1.297(7) . ?
N10 N11 1.391(6) . ?
N11 C12 1.340(6) 8_656 ?
N12 C18 1.334(7) . ?
N12 C21 1.349(7) . ?
N13 C21 1.330(7) . ?
N13 C20 1.344(8) . ?
N14 C22 1.328(7) . ?
N15 C22 1.310(6) . ?
N15 N16 1.383(6) . ?
N16 C23 1.304(6) . ?
N17 C26 1.350(5) . ?
N17 C26 1.351(5) 3 ?
C1 C2 1.379(9) . ?
C2 C3 1.377(9) . ?
C4 C5 1.491(8) . ?
C6 C7 1.478(7) . ?
C7 C8 1.397(7) . ?
C8 C9 1.387(8) . ?
C9 C10 1.371(8) . ?
C10 C11 1.396(7) . ?
C11 C12 1.482(7) . ?
C12 N11 1.340(6) 6_566 ?
C13 C14 1.375(10) . ?
C14 C15 1.358(11) . ?
C16 C17 1.492(8) . ?
C18 C19 1.382(8) . ?
C19 C20 1.382(10) . ?
C21 C22 1.480(7) . ?
C23 C26 1.497(7) 6_566 ?
C24 C25 1.400(6) . ?
C24 C25 1.400(6) 3 ?
C25 C26 1.371(7) . ?
C26 C23 1.497(7) 8_656 ?
